data_2207192
loop_
_publ_author_name
'Jeannie Bee-Jan Teh'
'Hoong-Kun Fun'
'Ibrahim Abdul Razak'
'Suchada Chantrapromma'
'Nawong Boonnak'
'Chatchanok Karalai'

_publ_section_title
;
 5,7-Dimethoxy-2-phenyl-4<i>H</i>-1-benzopyran-4-one chloroform solvate
;
_journal_coeditor_code CI6680
_journal_issue 11
_journal_name_full 'Acta Crystallographica Section E'
_journal_page_first o3927
_journal_page_last o3929
_journal_paper_doi 10.1107/S1600536805034707
_journal_volume 61
_journal_year 2005
_chemical_formula_iupac 'C17 H14 O4, C H Cl3'
_chemical_formula_moiety 'C17 H14 O4, C H Cl3'
_chemical_formula_sum 'C18 H15 Cl3 O4'
_chemical_formula_weight 401.65
_chemical_melting_point .425E-305
_chemical_name_common
;
5,7-dimethoxyflavone chloroform solvate
;
_chemical_name_systematic
;
5,7-dimethoxy-2-phenyl-4H-1-benzopyran-4-one chloroform solvate
;
_space_group_IT_number 14
_symmetry_cell_setting monoclinic
_symmetry_space_group_name_Hall '-P 2ybc'
_symmetry_space_group_name_H-M 'P 1 21/c 1'
_atom_sites_solution_hydrogens geom
_atom_sites_solution_primary direct
_atom_sites_solution_secondary difmap
_audit_creation_method SHELXL-97
_cell_angle_alpha 90.00
_cell_angle_beta 99.6750(10)
_cell_angle_gamma 90.00
_cell_formula_units_Z 4
_cell_length_a 13.4036(3)
_cell_length_b 18.8997(5)
_cell_length_c 7.1512(2)
_cell_measurement_reflns_used 9157
_cell_measurement_temperature 100.0(10)
_cell_measurement_theta_max 30.00
_cell_measurement_theta_min 1.54
_cell_volume 1785.80(8)
_computing_cell_refinement APEX2
_computing_data_collection 'APEX2 (Bruker, 2005)'
_computing_data_reduction 'SAINT (Bruker, 2005)'
_computing_molecular_graphics SHELXTL
_computing_publication_material 'SHELXTL and PLATON (Spek, 2003)'
_computing_structure_refinement SHELXTL
_computing_structure_solution 'SHELXTL (Sheldrick, 1998)'
_diffrn_ambient_temperature 100.0(10)
_diffrn_detector_area_resol_mean 8.33
_diffrn_measured_fraction_theta_full 0.998
_diffrn_measured_fraction_theta_max 0.998
_diffrn_measurement_device_type 'Bruker SMART APEX2 CCD area-detector'
_diffrn_measurement_method \w
_diffrn_radiation_monochromator graphite
_diffrn_radiation_source 'fine-focus sealed tube'
_diffrn_radiation_type MoK\a
_diffrn_radiation_wavelength 0.71073
_diffrn_reflns_av_R_equivalents 0.0228
_diffrn_reflns_av_sigmaI/netI 0.0102
_diffrn_reflns_limit_h_max 18
_diffrn_reflns_limit_h_min -18
_diffrn_reflns_limit_k_max 26
_diffrn_reflns_limit_k_min -26
_diffrn_reflns_limit_l_max 10
_diffrn_reflns_limit_l_min -10
_diffrn_reflns_number 57712
_diffrn_reflns_theta_full 30.00
_diffrn_reflns_theta_max 30.00
_diffrn_reflns_theta_min 1.54
_diffrn_standards_number 0
_exptl_absorpt_coefficient_mu 0.533
_exptl_absorpt_correction_T_max 0.812
_exptl_absorpt_correction_T_min 0.761
_exptl_absorpt_correction_type multi-scan
_exptl_absorpt_process_details '(SADABS; Bruker, 2005)'
_exptl_crystal_colour colourless
_exptl_crystal_density_diffrn 1.494
_exptl_crystal_density_method 'not measured'
_exptl_crystal_description Block
_exptl_crystal_F_000 824
_exptl_crystal_size_max 0.53
_exptl_crystal_size_mid 0.47
_exptl_crystal_size_min 0.39
_refine_diff_density_max 1.029
_refine_diff_density_min -1.117
_refine_ls_extinction_method none
_refine_ls_goodness_of_fit_ref 1.055
_refine_ls_hydrogen_treatment constr
_refine_ls_matrix_type full
_refine_ls_number_parameters 228
_refine_ls_number_reflns 5194
_refine_ls_number_restraints 0
_refine_ls_restrained_S_all 1.055
_refine_ls_R_factor_all 0.0449
_refine_ls_R_factor_gt 0.0412
_refine_ls_shift/su_max 0.001
_refine_ls_shift/su_mean 0.000
_refine_ls_structure_factor_coef Fsqd
_refine_ls_weighting_details 'calc w = 1/[\s^2^(Fo^2^)+(0.0369P)^2^+2.0228P] where P = (Fo^2^+2Fc^2^)/3'
_refine_ls_weighting_scheme calc
_refine_ls_wR_factor_gt 0.0969
_refine_ls_wR_factor_ref 0.1017
_reflns_number_gt 4765
_reflns_number_total 5194
_reflns_threshold_expression I>2\s(I)
_cod_data_source_file ci6680.cif
_cod_data_source_block I
_cod_depositor_comments
;
The following automatic conversions were performed:
'_symmetry_cell_setting' value 'Monoclinic' changed to 'monoclinic'
according to '/home/saulius/struct/CIF-dictionaries/cif_core.dic'
dictionary named 'cif_core.dic' version 2.4.1 from 2010-06-29.

Automatic conversion script
Id: cif_fix_enum 1527 2010-12-29 10:47:43Z saulius 

The following automatic conversions were performed:

'_symmetry_cell_setting' value 'Monoclinic' changed to 'monoclinic'
according to /home/saulius/struct/CIF-dictionaries/cif_core.dic
dictionary named 'cif_core.dic' version 2.4.1 from 2010-06-29.

Automatic conversion script
Id: cif_fix_values 1715 2011-07-08 13:25:40Z adriana 
;
_cod_original_sg_symbol_H-M 'P 21/c'
_cod_database_code 2207192
_cod_database_fobs_code 2207192

loop_
_symmetry_equiv_pos_as_xyz
'x, y, z'
'-x, y+1/2, -z+1/2'
'-x, -y, -z'
'x, -y-1/2, z-1/2'

loop_
_atom_site_label
_atom_site_fract_x
_atom_site_fract_y
_atom_site_fract_z
_atom_site_U_iso_or_equiv
_atom_site_adp_type
_atom_site_calc_flag
_atom_site_refinement_flags
_atom_site_occupancy
_atom_site_type_symbol
Cl1 0.45340(3) 0.46077(2) 0.71137(7) 0.02927(10) Uani d . 1 Cl
Cl2 0.36470(3) 0.32299(3) 0.61591(9) 0.04718(15) Uani d . 1 Cl
Cl3 0.41254(5) 0.36735(4) 1.00642(9) 0.05686(18) Uani d . 1 Cl
O1 0.13789(7) 0.53187(5) 0.35861(13) 0.01333(17) Uani d . 1 O
O2 -0.15010(7) 0.60949(5) 0.26086(16) 0.0191(2) Uani d . 1 O
O3 0.04160(8) 0.30653(5) 0.10187(15) 0.0179(2) Uani d . 1 O
O4 -0.21047(7) 0.48070(5) 0.12310(14) 0.01603(19) Uani d . 1 O
C1 0.06092(9) 0.48851(6) 0.27559(17) 0.0119(2) Uani d . 1 C
C2 0.09367(10) 0.42151(7) 0.23207(18) 0.0137(2) Uani d . 1 C
H2A 0.1618 0.4093 0.2574 0.016 Uiso calc R 1 H
C3 0.02100(10) 0.37386(7) 0.14969(18) 0.0136(2) Uani d . 1 C
C4 -0.08193(10) 0.39256(7) 0.11085(18) 0.0139(2) Uani d . 1 C
H4A -0.1296 0.3598 0.0551 0.017 Uiso calc R 1 H
C5 -0.11236(9) 0.45948(7) 0.15537(17) 0.0125(2) Uani d . 1 C
C6 -0.04021(9) 0.51055(6) 0.24036(17) 0.0119(2) Uani d . 1 C
C7 -0.06419(9) 0.58347(7) 0.28714(18) 0.0131(2) Uani d . 1 C
C8 0.02246(10) 0.62583(7) 0.36945(18) 0.0139(2) Uani d . 1 C
H8A 0.0122 0.6729 0.3988 0.017 Uiso calc R 1 H
C9 0.11719(9) 0.59957(6) 0.40490(17) 0.0120(2) Uani d . 1 C
C10 0.20883(9) 0.63813(7) 0.49182(17) 0.0122(2) Uani d . 1 C
C11 0.20114(10) 0.70554(7) 0.57035(18) 0.0147(2) Uani d . 1 C
H11A 0.1378 0.7255 0.5709 0.018 Uiso calc R 1 H
C12 0.28787(10) 0.74249(7) 0.64720(19) 0.0166(2) Uani d . 1 C
H12A 0.2822 0.7872 0.6989 0.020 Uiso calc R 1 H
C13 0.38317(10) 0.71327(8) 0.64758(19) 0.0180(3) Uani d . 1 C
H13A 0.4411 0.7386 0.6971 0.022 Uiso calc R 1 H
C14 0.39122(10) 0.64598(8) 0.57341(19) 0.0174(2) Uani d . 1 C
H14A 0.4547 0.6259 0.5753 0.021 Uiso calc R 1 H
C15 0.30482(10) 0.60840(7) 0.49632(18) 0.0145(2) Uani d . 1 C
H15A 0.3109 0.5633 0.4475 0.017 Uiso calc R 1 H
C16 0.14644(10) 0.28629(7) 0.1275(2) 0.0192(3) Uani d . 1 C
H16A 0.1515 0.2373 0.0953 0.029 Uiso calc R 1 H
H16B 0.1769 0.2935 0.2574 0.029 Uiso calc R 1 H
H16C 0.1809 0.3146 0.0467 0.029 Uiso calc R 1 H
C17 -0.28331(10) 0.43211(8) 0.0262(2) 0.0180(3) Uani d . 1 C
H17A -0.3493 0.4533 0.0087 0.027 Uiso calc R 1 H
H17B -0.2835 0.3897 0.1001 0.027 Uiso calc R 1 H
H17C -0.2660 0.4207 -0.0952 0.027 Uiso calc R 1 H
C18 0.37040(11) 0.39561(8) 0.7722(2) 0.0242(3) Uani d . 1 C
H18B 0.3026 0.4161 0.7635 0.029 Uiso calc R 1 H

loop_
_atom_site_aniso_label
_atom_site_aniso_U_11
_atom_site_aniso_U_22
_atom_site_aniso_U_33
_atom_site_aniso_U_12
_atom_site_aniso_U_13
_atom_site_aniso_U_23
Cl1 0.02401(18) 0.02031(17) 0.0454(2) -0.00121(13) 0.01130(16) -0.00051(15)
Cl2 0.0228(2) 0.0362(2) 0.0843(4) -0.00822(17) 0.0141(2) -0.0291(3)
Cl3 0.0574(3) 0.0554(3) 0.0515(3) -0.0064(3) -0.0090(3) 0.0285(3)
O1 0.0121(4) 0.0099(4) 0.0177(4) -0.0001(3) 0.0017(3) -0.0016(3)
O2 0.0126(4) 0.0143(4) 0.0299(5) 0.0019(3) 0.0021(4) -0.0024(4)
O3 0.0171(4) 0.0100(4) 0.0271(5) 0.0005(3) 0.0050(4) -0.0030(4)
O4 0.0113(4) 0.0150(4) 0.0211(5) -0.0005(3) 0.0006(3) -0.0035(3)
C1 0.0128(5) 0.0108(5) 0.0123(5) -0.0013(4) 0.0026(4) 0.0004(4)
C2 0.0139(5) 0.0112(5) 0.0162(5) 0.0009(4) 0.0030(4) -0.0001(4)
C3 0.0168(6) 0.0100(5) 0.0148(5) 0.0002(4) 0.0046(4) 0.0004(4)
C4 0.0151(5) 0.0120(5) 0.0148(5) -0.0023(4) 0.0032(4) -0.0006(4)
C5 0.0123(5) 0.0134(5) 0.0120(5) -0.0005(4) 0.0025(4) 0.0007(4)
C6 0.0128(5) 0.0105(5) 0.0124(5) -0.0001(4) 0.0025(4) 0.0004(4)
C7 0.0133(5) 0.0118(5) 0.0144(5) 0.0000(4) 0.0028(4) 0.0005(4)
C8 0.0141(5) 0.0106(5) 0.0167(6) 0.0002(4) 0.0020(4) -0.0011(4)
C9 0.0141(5) 0.0099(5) 0.0122(5) -0.0006(4) 0.0027(4) 0.0002(4)
C10 0.0131(5) 0.0117(5) 0.0117(5) -0.0011(4) 0.0018(4) 0.0005(4)
C11 0.0155(5) 0.0127(5) 0.0162(5) -0.0001(4) 0.0035(4) -0.0006(4)
C12 0.0208(6) 0.0132(6) 0.0158(6) -0.0030(5) 0.0031(5) -0.0021(4)
C13 0.0168(6) 0.0186(6) 0.0177(6) -0.0053(5) 0.0007(5) -0.0014(5)
C14 0.0131(5) 0.0199(6) 0.0188(6) -0.0005(5) 0.0015(4) -0.0009(5)
C15 0.0143(5) 0.0143(6) 0.0147(5) 0.0004(4) 0.0015(4) -0.0008(4)
C16 0.0178(6) 0.0127(6) 0.0280(7) 0.0023(5) 0.0059(5) 0.0001(5)
C17 0.0146(6) 0.0199(6) 0.0186(6) -0.0034(5) -0.0003(4) -0.0043(5)
C18 0.0153(6) 0.0204(7) 0.0358(8) -0.0008(5) 0.0013(5) -0.0001(6)

loop_
_atom_type_symbol
_atom_type_description
_atom_type_scat_dispersion_real
_atom_type_scat_dispersion_imag
_atom_type_scat_source
C C 0.0033 0.0016 'International Tables Vol C Tables 4.2.6.8 and 6.1.1.4'
H H 0.0000 0.0000 'International Tables Vol C Tables 4.2.6.8 and 6.1.1.4'
O O 0.0106 0.0060 'International Tables Vol C Tables 4.2.6.8 and 6.1.1.4'
Cl Cl 0.1484 0.1585 'International Tables Vol C Tables 4.2.6.8 and 6.1.1.4'

loop_
_geom_angle_atom_site_label_1
_geom_angle_atom_site_label_2
_geom_angle_atom_site_label_3
_geom_angle
_geom_angle_publ_flag
C9 O1 C1 119.81(10) ?
C3 O3 C16 116.93(11) ?
C5 O4 C17 117.09(10) ?
O1 C1 C2 113.42(11) y
O1 C1 C6 122.35(11) ?
C2 C1 C6 124.23(12) y
C3 C2 C1 117.47(12) ?
C3 C2 H2A 121.3 ?
C1 C2 H2A 121.3 ?
O3 C3 C2 123.97(12) y
O3 C3 C4 114.83(11) y
C2 C3 C4 121.19(12) ?
C5 C4 C3 120.14(12) ?
C5 C4 H4A 119.9 ?
C3 C4 H4A 119.9 ?
O4 C5 C4 123.11(11) y
O4 C5 C6 116.12(11) y
C4 C5 C6 120.76(11) ?
C1 C6 C5 116.20(11) y
C1 C6 C7 118.78(11) ?
C5 C6 C7 125.00(11) y
O2 C7 C8 120.22(12) ?
O2 C7 C6 124.97(12) y
C8 C7 C6 114.81(11) y
C9 C8 C7 122.54(12) ?
C9 C8 H8A 118.7 ?
C7 C8 H8A 118.7 ?
C8 C9 O1 121.64(11) ?
C8 C9 C10 126.15(12) y
O1 C9 C10 112.20(10) y
C15 C10 C11 118.98(12) ?
C15 C10 C9 120.62(11) ?
C11 C10 C9 120.40(11) ?
C12 C11 C10 120.16(12) ?
C12 C11 H11A 119.9 ?
C10 C11 H11A 119.9 ?
C11 C12 C13 120.58(12) ?
C11 C12 H12A 119.7 ?
C13 C12 H12A 119.7 ?
C14 C13 C12 119.53(12) ?
C14 C13 H13A 120.2 ?
C12 C13 H13A 120.2 ?
C13 C14 C15 120.40(12) ?
C13 C14 H14A 119.8 ?
C15 C14 H14A 119.8 ?
C14 C15 C10 120.33(12) ?
C14 C15 H15A 119.8 ?
C10 C15 H15A 119.8 ?
O3 C16 H16A 109.5 ?
O3 C16 H16B 109.5 ?
H16A C16 H16B 109.5 ?
O3 C16 H16C 109.5 ?
H16A C16 H16C 109.5 ?
H16B C16 H16C 109.5 ?
O4 C17 H17A 109.5 ?
O4 C17 H17B 109.5 ?
H17A C17 H17B 109.5 ?
O4 C17 H17C 109.5 ?
H17A C17 H17C 109.5 ?
H17B C17 H17C 109.5 ?
Cl3 C18 Cl1 109.41(8) y
Cl3 C18 Cl2 109.88(9) y
Cl1 C18 Cl2 110.45(9) y
Cl3 C18 H18B 109.0 ?
Cl1 C18 H18B 109.0 ?
Cl2 C18 H18B 109.0 ?

loop_
_geom_bond_atom_site_label_1
_geom_bond_atom_site_label_2
_geom_bond_distance
_geom_bond_publ_flag
Cl1 C18 1.7624(16) y
Cl2 C18 1.7635(17) y
Cl3 C18 1.7584(18) y
O1 C9 1.3618(15) y
O1 C1 1.3721(15) y
O2 C7 1.2370(16) y
O3 C3 1.3580(15) y
O3 C16 1.4382(16) y
O4 C5 1.3569(15) y
O4 C17 1.4316(16) y
C1 C2 1.3924(17) ?
C1 C6 1.3998(17) ?
C2 C3 1.3834(17) ?
C2 H2A 0.93 ?
C3 C4 1.4059(18) ?
C4 C5 1.3826(17) ?
C4 H4A 0.93 ?
C5 C6 1.4279(17) ?
C6 C7 1.4665(17) ?
C7 C8 1.4514(17) ?
C8 C9 1.3471(17) ?
C8 H8A 0.93 ?
C9 C10 1.4730(17) ?
C10 C15 1.3994(17) ?
C10 C11 1.4030(17) ?
C11 C12 1.3880(18) ?
C11 H11A 0.93 ?
C12 C13 1.3912(19) ?
C12 H12A 0.93 ?
C13 C14 1.389(2) ?
C13 H13A 0.93 ?
C14 C15 1.3910(18) ?
C14 H14A 0.93 ?
C15 H15A 0.93 ?
C16 H16A 0.96 ?
C16 H16B 0.96 ?
C16 H16C 0.96 ?
C17 H17A 0.96 ?
C17 H17B 0.96 ?
C17 H17C 0.96 ?
C18 H18B 0.98 ?

loop_
_geom_hbond_atom_site_label_D
_geom_hbond_atom_site_label_H
_geom_hbond_atom_site_label_A
_geom_hbond_site_symmetry_A
_geom_hbond_distance_DH
_geom_hbond_distance_HA
_geom_hbond_distance_DA
_geom_hbond_angle_DHA
_geom_hbond_publ_flag
C15 H15A O1 1_555 0.93 2.37 2.7069(16) 101 y
C18 H18B O2 3_566 0.98 2.08 2.9240(18) 143 y
C18 H18B O4 3_566 0.98 2.51 3.3407(18) 142 y
C12 H12A Cg1 4_576 0.93 2.73 3.3887(14) 129 y
C17 H17B Cg1 3_566 0.96 2.69 3.5547(15) 151 y

loop_
_geom_torsion_atom_site_label_1
_geom_torsion_atom_site_label_2
_geom_torsion_atom_site_label_3
_geom_torsion_atom_site_label_4
_geom_torsion
_geom_torsion_publ_flag
C9 O1 C1 C2 178.50(11) ?
C9 O1 C1 C6 -1.80(17) ?
O1 C1 C2 C3 179.32(11) ?
C6 C1 C2 C3 -0.37(19) ?
C16 O3 C3 C2 -4.50(19) ?
C16 O3 C3 C4 176.10(11) y
C1 C2 C3 O3 -179.14(12) ?
C1 C2 C3 C4 0.23(19) ?
O3 C3 C4 C5 179.25(11) ?
C2 C3 C4 C5 -0.17(19) ?
C17 O4 C5 C4 -4.47(18) ?
C17 O4 C5 C6 175.83(11) y
C3 C4 C5 O4 -179.44(12) ?
C3 C4 C5 C6 0.24(19) ?
O1 C1 C6 C5 -179.23(11) ?
C2 C1 C6 C5 0.43(18) ?
O1 C1 C6 C7 2.43(18) ?
C2 C1 C6 C7 -177.91(12) ?
O4 C5 C6 C1 179.35(11) ?
C4 C5 C6 C1 -0.36(18) ?
O4 C5 C6 C7 -2.42(18) ?
C4 C5 C6 C7 177.87(12) ?
C1 C6 C7 O2 179.12(13) ?
C5 C6 C7 O2 0.9(2) ?
C1 C6 C7 C8 -0.66(17) ?
C5 C6 C7 C8 -178.85(12) ?
O2 C7 C8 C9 178.46(13) ?
C6 C7 C8 C9 -1.75(18) ?
C7 C8 C9 O1 2.52(19) ?
C7 C8 C9 C10 -178.51(12) ?
C1 O1 C9 C8 -0.72(18) ?
C1 O1 C9 C10 -179.82(10) ?
C8 C9 C10 C15 -170.69(13) ?
O1 C9 C10 C15 8.37(16) ?
C8 C9 C10 C11 8.9(2) ?
O1 C9 C10 C11 -172.05(11) ?
C15 C10 C11 C12 1.43(19) ?
C9 C10 C11 C12 -178.16(12) ?
C10 C11 C12 C13 -0.1(2) ?
C11 C12 C13 C14 -1.2(2) ?
C12 C13 C14 C15 1.1(2) ?
C13 C14 C15 C10 0.3(2) ?
C11 C10 C15 C14 -1.56(19) ?
C9 C10 C15 C14 178.03(12) ?

loop_
_cod_related_entry_id
_cod_related_entry_database
_cod_related_entry_code
1 ChemSpider 21128669
